data_7004123
loop_
_publ_author_name
'Ly, Hanh V.'
'Konu, Jari'
'Parvez, Masood'
'Roesler, Roland'

_publ_section_title
;
 Tuning the electronic properties of cyclopentadienyl analogs with
 CB2N2 frameworks: 1,2-diphenyl-1,2-diaza-3,5-diborolyl ligands and
 their alkali metal salts
;
_journal_issue 26
_journal_name_full 'Dalton Transactions'
_journal_page_first 3454
_journal_page_last 3460
_journal_paper_doi 10.1039/b802930j
_journal_year 2008
_chemical_formula_moiety 'C26 H24 B2 N2'
_chemical_formula_sum 'C26 H24 B2 N2'
_chemical_formula_weight 386.09
_chemical_name_systematic
;
?
;
_space_group_IT_number 2
_symmetry_cell_setting triclinic
_symmetry_space_group_name_Hall '-P 1'
_symmetry_space_group_name_H-M 'P -1'
_atom_sites_solution_hydrogens geom
_atom_sites_solution_primary direct
_atom_sites_solution_secondary difmap
_audit_creation_method SHELXL-97
_cell_angle_alpha 106.43(3)
_cell_angle_beta 91.33(3)
_cell_angle_gamma 110.43(3)
_cell_formula_units_Z 2
_cell_length_a 9.274(5)
_cell_length_b 10.117(7)
_cell_length_c 12.837(8)
_cell_measurement_reflns_used 7063
_cell_measurement_temperature 173(2)
_cell_measurement_theta_max 25.27
_cell_measurement_theta_min 2.60
_cell_volume 1072.6(12)
_computing_cell_refinement 'HKL Scalepack (Otwinowski & Minor 1997)'
_computing_data_collection 'Collect (Nonius BV, 1997-2000)'
_computing_data_reduction DENZO-SMN
_computing_structure_refinement 'SHELXL-97 (Sheldrick, 1997)'
_computing_structure_solution 'SHELXS-97 (Sheldrick, 1997)'
_diffrn_ambient_temperature 173(2)
_diffrn_measured_fraction_theta_full 0.989
_diffrn_measured_fraction_theta_max 0.989
_diffrn_measurement_device_type 'KappaCCD (Nonius, FR540C)'
_diffrn_measurement_method 'phi\omega scans'
_diffrn_radiation_monochromator 'horizonally mounted graphite crystal'
_diffrn_radiation_source 'Enraf Nonius FR590D, fine-focus sealed tube'
_diffrn_radiation_type MoK\a
_diffrn_radiation_wavelength 0.71073
_diffrn_reflns_av_R_equivalents 0.0268
_diffrn_reflns_av_sigmaI/netI 0.0414
_diffrn_reflns_limit_h_max 10
_diffrn_reflns_limit_h_min -11
_diffrn_reflns_limit_k_max 12
_diffrn_reflns_limit_k_min -12
_diffrn_reflns_limit_l_max 15
_diffrn_reflns_limit_l_min -14
_diffrn_reflns_number 7063
_diffrn_reflns_theta_full 25.27
_diffrn_reflns_theta_max 25.27
_diffrn_reflns_theta_min 2.60
_diffrn_standards_number 0
_exptl_absorpt_coefficient_mu 0.068
_exptl_absorpt_correction_T_max 0.9966
_exptl_absorpt_correction_T_min 0.9905
_exptl_absorpt_correction_type multi-scan
_exptl_crystal_colour colorless
_exptl_crystal_density_diffrn 1.195
_exptl_crystal_density_method 'not measured'
_exptl_crystal_F_000 408
_exptl_crystal_size_max 0.14
_exptl_crystal_size_mid 0.13
_exptl_crystal_size_min 0.05
_refine_diff_density_max 0.665
_refine_diff_density_min -0.379
_refine_diff_density_rms 0.041
_refine_ls_extinction_coef 0.072(11)
_refine_ls_extinction_expression Fc^*^=kFc[1+0.001xFc^2^\l^3^/sin(2\q)]^-1/4^
_refine_ls_extinction_method SHELXL
_refine_ls_goodness_of_fit_ref 1.021
_refine_ls_hydrogen_treatment constr
_refine_ls_matrix_type full
_refine_ls_number_parameters 272
_refine_ls_number_reflns 3854
_refine_ls_number_restraints 0
_refine_ls_restrained_S_all 1.021
_refine_ls_R_factor_all 0.0871
_refine_ls_R_factor_gt 0.0605
_refine_ls_shift/su_max 0.004
_refine_ls_shift/su_mean 0.000
_refine_ls_structure_factor_coef Fsqd
_refine_ls_weighting_details 'calc w=1/[\s^2^(Fo^2^)+(0.0910P)^2^+0.5000P] where P=(Fo^2^+2Fc^2^)/3'
_refine_ls_weighting_scheme calc
_refine_ls_wR_factor_gt 0.1591
_refine_ls_wR_factor_ref 0.1801
_reflns_number_gt 2815
_reflns_number_total 3854
_reflns_threshold_expression >2sigma(I)
_cod_data_source_file b802930j.txt
_cod_data_source_block 1
_cod_database_code 7004123

loop_
_symmetry_equiv_pos_as_xyz
'x, y, z'
'-x, -y, -z'

loop_
_atom_site_label
_atom_site_type_symbol
_atom_site_fract_x
_atom_site_fract_y
_atom_site_fract_z
_atom_site_U_iso_or_equiv
_atom_site_adp_type
_atom_site_occupancy
_atom_site_symmetry_multiplicity
_atom_site_calc_flag
_atom_site_refinement_flags
_atom_site_disorder_assembly
_atom_site_disorder_group
N1 N 0.1909(2) 0.4611(2) 0.26724(15) 0.0409(5) Uani 1 1 d . . .
N2 N 0.1782(2) 0.39903(19) 0.35725(15) 0.0396(5) Uani 1 1 d . . .
C1 C 0.3287(3) 0.6624(3) 0.4319(2) 0.0575(7) Uani 1 1 d . . .
H1 H 0.2530 0.7099 0.4595 0.069 Uiso 1 1 calc R . .
C2 C 0.4763(4) 0.7816(3) 0.4858(3) 0.0859(12) Uani 1 1 d . . .
H2A H 0.4853 0.7958 0.5648 0.129 Uiso 0.50 1 calc PR . .
H2B H 0.4802 0.8737 0.4730 0.129 Uiso 0.50 1 calc PR . .
H2C H 0.5623 0.7552 0.4558 0.129 Uiso 0.50 1 calc PR . .
H2D H 0.5332 0.8207 0.4309 0.129 Uiso 0.50 1 calc PR . .
H2E H 0.5383 0.7428 0.5227 0.129 Uiso 0.50 1 calc PR . .
H2F H 0.4563 0.8613 0.5399 0.129 Uiso 0.50 1 calc PR . .
C3 C 0.1457(2) 0.3607(2) 0.15805(18) 0.0387(5) Uani 1 1 d . . .
C4 C 0.2023(3) 0.2474(2) 0.12295(19) 0.0447(6) Uani 1 1 d . . .
H4 H 0.2683 0.2324 0.1736 0.054 Uiso 1 1 d R . .
C5 C 0.1626(3) 0.1557(3) 0.0150(2) 0.0515(6) Uani 1 1 d . . .
H5 H 0.2026 0.0782 -0.0097 0.062 Uiso 1 1 d R . .
C6 C 0.0658(3) 0.1763(3) -0.0574(2) 0.0520(7) Uani 1 1 d . . .
H6 H 0.0384 0.1125 -0.1320 0.062 Uiso 1 1 d R . .
C7 C 0.0086(3) 0.2877(3) -0.0218(2) 0.0498(6) Uani 1 1 d . . .
H7 H -0.0578 0.3029 -0.0720 0.060 Uiso 1 1 d R . .
C8 C 0.0470(3) 0.3792(3) 0.08614(19) 0.0455(6) Uani 1 1 d . . .
H8 H 0.0050 0.4552 0.1115 0.055 Uiso 1 1 d R . .
C9 C 0.0584(3) 0.2561(2) 0.34137(18) 0.0402(5) Uani 1 1 d . . .
C10 C -0.0920(3) 0.2263(3) 0.2978(2) 0.0502(6) Uani 1 1 d . . .
H10 H -0.1142 0.2996 0.2737 0.060 Uiso 1 1 d R . .
C11 C -0.2068(3) 0.0905(3) 0.2895(2) 0.0649(8) Uani 1 1 d . . .
H11 H -0.3106 0.0674 0.2573 0.078 Uiso 1 1 d R . .
C12 C -0.1730(4) -0.0135(3) 0.3249(2) 0.0697(9) Uani 1 1 d . . .
H12 H -0.2542 -0.1059 0.3207 0.084 Uiso 1 1 d R . .
C13 C -0.0235(4) 0.0167(3) 0.3673(2) 0.0616(8) Uani 1 1 d . . .
H13 H 0.0009 -0.0546 0.3927 0.074 Uiso 1 1 d R . .
C14 C 0.0935(3) 0.1507(2) 0.37459(19) 0.0479(6) Uani 1 1 d . . .
H14 H 0.1988 0.1706 0.4017 0.057 Uiso 1 1 d R . .
C15 C 0.3251(3) 0.7170(2) 0.22943(19) 0.0445(6) Uani 1 1 d . . .
C16 C 0.3751(3) 0.6814(3) 0.1267(2) 0.0545(7) Uani 1 1 d . . .
H16 H 0.3871 0.5880 0.0976 0.065 Uiso 1 1 d R . .
C17 C 0.4102(3) 0.7797(3) 0.0663(2) 0.0623(8) Uani 1 1 d . . .
H17 H 0.4441 0.7534 -0.0041 0.075 Uiso 1 1 d R . .
C18 C 0.3942(3) 0.9152(3) 0.1059(2) 0.0615(8) Uani 1 1 d . . .
H18 H 0.4167 0.9826 0.0635 0.074 Uiso 1 1 d R . .
C19 C 0.3463(3) 0.9536(3) 0.2069(2) 0.0543(7) Uani 1 1 d . . .
H19 H 0.3353 1.0478 0.2342 0.065 Uiso 1 1 d R . .
C20 C 0.3141(3) 0.8565(3) 0.2679(2) 0.0470(6) Uani 1 1 d . . .
H20 H 0.2845 0.8871 0.3393 0.056 Uiso 1 1 d R . .
C21 C 0.2555(3) 0.4829(2) 0.57120(18) 0.0406(6) Uani 1 1 d . . .
C22 C 0.1206(3) 0.4016(2) 0.60647(19) 0.0439(6) Uani 1 1 d . . .
H22 H 0.0235 0.3575 0.5590 0.053 Uiso 1 1 d R . .
C23 C 0.1224(3) 0.3821(3) 0.70850(19) 0.0499(6) Uani 1 1 d . . .
H23 H 0.0278 0.3268 0.7306 0.060 Uiso 1 1 d R . .
C24 C 0.2589(3) 0.4411(3) 0.7787(2) 0.0590(7) Uani 1 1 d . . .
H24 H 0.2595 0.4261 0.8493 0.071 Uiso 1 1 d R . .
C25 C 0.3938(3) 0.5216(3) 0.7467(2) 0.0626(8) Uani 1 1 d . . .
H25 H 0.4901 0.5635 0.7948 0.075 Uiso 1 1 d R . .
C26 C 0.3916(3) 0.5437(3) 0.6454(2) 0.0509(6) Uani 1 1 d . . .
H26 H 0.4869 0.6027 0.6264 0.061 Uiso 1 1 d R . .
B1 B 0.2820(3) 0.6144(3) 0.3044(2) 0.0460(7) Uani 1 1 d . . .
B2 B 0.2572(3) 0.5099(3) 0.4570(2) 0.0414(6) Uani 1 1 d . . .

loop_
_atom_site_aniso_label
_atom_site_aniso_U_11
_atom_site_aniso_U_22
_atom_site_aniso_U_33
_atom_site_aniso_U_23
_atom_site_aniso_U_13
_atom_site_aniso_U_12
N1 0.0453(11) 0.0337(10) 0.0394(10) 0.0137(8) -0.0013(8) 0.0082(8)
N2 0.0411(10) 0.0315(10) 0.0420(10) 0.0152(8) 0.0011(8) 0.0058(8)
C1 0.0675(17) 0.0395(14) 0.0465(14) 0.0132(11) -0.0047(12) -0.0018(12)
C2 0.105(3) 0.0499(17) 0.071(2) 0.0237(15) -0.0267(18) -0.0107(17)
C3 0.0387(12) 0.0302(11) 0.0407(12) 0.0123(9) 0.0011(9) 0.0046(9)
C4 0.0420(13) 0.0400(13) 0.0493(14) 0.0158(11) 0.0030(10) 0.0106(10)
C5 0.0567(15) 0.0378(13) 0.0546(15) 0.0106(11) 0.0107(12) 0.0139(11)
C6 0.0572(15) 0.0445(14) 0.0411(13) 0.0093(11) 0.0044(11) 0.0067(12)
C7 0.0520(14) 0.0456(14) 0.0450(14) 0.0165(11) -0.0016(11) 0.0088(11)
C8 0.0495(14) 0.0378(12) 0.0458(13) 0.0133(10) -0.0011(11) 0.0123(11)
C9 0.0415(12) 0.0328(12) 0.0384(12) 0.0082(9) 0.0051(9) 0.0068(9)
C10 0.0436(13) 0.0433(14) 0.0555(15) 0.0118(11) 0.0036(11) 0.0092(11)
C11 0.0458(15) 0.0539(17) 0.0712(19) 0.0073(14) 0.0072(13) -0.0001(13)
C12 0.074(2) 0.0406(15) 0.0674(18) 0.0098(13) 0.0197(15) -0.0052(14)
C13 0.094(2) 0.0346(13) 0.0490(15) 0.0141(11) 0.0151(15) 0.0136(14)
C14 0.0641(15) 0.0345(12) 0.0418(13) 0.0108(10) 0.0046(11) 0.0155(11)
C15 0.0427(12) 0.0349(12) 0.0474(14) 0.0140(10) -0.0029(10) 0.0038(10)
C16 0.0577(16) 0.0464(14) 0.0568(16) 0.0198(12) 0.0094(12) 0.0130(12)
C17 0.0623(17) 0.0685(19) 0.0591(16) 0.0318(14) 0.0171(13) 0.0178(15)
C18 0.0609(17) 0.0552(17) 0.0714(19) 0.0377(15) 0.0073(14) 0.0110(13)
C19 0.0548(15) 0.0425(14) 0.0657(17) 0.0245(12) -0.0004(13) 0.0124(12)
C20 0.0460(13) 0.0383(13) 0.0511(14) 0.0154(11) -0.0021(11) 0.0083(10)
C21 0.0423(12) 0.0322(11) 0.0430(13) 0.0102(10) 0.0023(10) 0.0100(10)
C22 0.0418(12) 0.0364(12) 0.0459(13) 0.0088(10) 0.0049(10) 0.0087(10)
C23 0.0552(15) 0.0364(13) 0.0476(14) 0.0101(11) 0.0145(12) 0.0063(11)
C24 0.0695(18) 0.0539(16) 0.0456(14) 0.0206(12) 0.0046(13) 0.0098(14)
C25 0.0551(16) 0.0698(18) 0.0516(16) 0.0237(14) -0.0079(12) 0.0068(14)
C26 0.0420(13) 0.0534(15) 0.0501(14) 0.0207(12) 0.0010(11) 0.0058(11)
B1 0.0460(15) 0.0372(14) 0.0484(16) 0.0141(12) -0.0008(12) 0.0077(12)
B2 0.0372(13) 0.0375(14) 0.0459(15) 0.0124(11) 0.0015(11) 0.0104(11)

loop_
_atom_type_symbol
_atom_type_description
_atom_type_scat_dispersion_real
_atom_type_scat_dispersion_imag
_atom_type_scat_source
C C 0.0033 0.0016 'International Tables Vol C Tables 4.2.6.8 and 6.1.1.4'
H H 0.0000 0.0000 'International Tables Vol C Tables 4.2.6.8 and 6.1.1.4'
N N 0.0061 0.0033 'International Tables Vol C Tables 4.2.6.8 and 6.1.1.4'
B B 0.0013 0.0007 'International Tables Vol C Tables 4.2.6.8 and 6.1.1.4'

loop_
_geom_angle_atom_site_label_1
_geom_angle_atom_site_label_2
_geom_angle_atom_site_label_3
_geom_angle
_geom_angle_site_symmetry_1
_geom_angle_site_symmetry_3
_geom_angle_publ_flag
B1 N1 C3 129.66(19) . . ?
B1 N1 N2 110.44(18) . . ?
C3 N1 N2 118.05(17) . . ?
B2 N2 C9 128.48(19) . . ?
B2 N2 N1 111.11(18) . . ?
C9 N2 N1 117.56(17) . . ?
C2 C1 B1 121.0(2) . . ?
C2 C1 B2 125.3(2) . . ?
B1 C1 B2 102.3(2) . . ?
C2 C1 H1 101.2 . . ?
B1 C1 H1 101.2 . . ?
B2 C1 H1 101.2 . . ?
C1 C2 H2A 109.5 . . ?
C1 C2 H2B 109.5 . . ?
H2A C2 H2B 109.5 . . ?
C1 C2 H2C 109.5 . . ?
H2A C2 H2C 109.5 . . ?
H2B C2 H2C 109.5 . . ?
C1 C2 H2D 109.5 . . ?
H2A C2 H2D 141.1 . . ?
H2B C2 H2D 56.3 . . ?
H2C C2 H2D 56.3 . . ?
C1 C2 H2E 109.5 . . ?
H2A C2 H2E 56.3 . . ?
H2B C2 H2E 141.1 . . ?
H2C C2 H2E 56.3 . . ?
H2D C2 H2E 109.5 . . ?
C1 C2 H2F 109.5 . . ?
H2A C2 H2F 56.3 . . ?
H2B C2 H2F 56.3 . . ?
H2C C2 H2F 141.1 . . ?
H2D C2 H2F 109.5 . . ?
H2E C2 H2F 109.5 . . ?
C8 C3 C4 119.8(2) . . ?
C8 C3 N1 119.2(2) . . ?
C4 C3 N1 121.0(2) . . ?
C5 C4 C3 120.0(2) . . ?
C5 C4 H4 120.2 . . ?
C3 C4 H4 119.9 . . ?
C6 C5 C4 120.1(2) . . ?
C6 C5 H5 119.7 . . ?
C4 C5 H5 120.2 . . ?
C7 C6 C5 119.7(2) . . ?
C7 C6 H6 120.4 . . ?
C5 C6 H6 119.9 . . ?
C6 C7 C8 120.5(2) . . ?
C6 C7 H7 119.9 . . ?
C8 C7 H7 119.6 . . ?
C3 C8 C7 119.9(2) . . ?
C3 C8 H8 119.5 . . ?
C7 C8 H8 120.6 . . ?
C14 C9 C10 120.3(2) . . ?
C14 C9 N2 119.1(2) . . ?
C10 C9 N2 120.5(2) . . ?
C11 C10 C9 119.1(3) . . ?
C11 C10 H10 121.5 . . ?
C9 C10 H10 119.4 . . ?
C12 C11 C10 120.7(3) . . ?
C12 C11 H11 119.5 . . ?
C10 C11 H11 119.8 . . ?
C13 C12 C11 119.7(3) . . ?
C13 C12 H12 120.3 . . ?
C11 C12 H12 119.9 . . ?
C12 C13 C14 120.4(3) . . ?
C12 C13 H13 120.3 . . ?
C14 C13 H13 119.3 . . ?
C9 C14 C13 119.7(3) . . ?
C9 C14 H14 119.8 . . ?
C13 C14 H14 120.6 . . ?
C20 C15 C16 116.7(2) . . ?
C20 C15 B1 117.8(2) . . ?
C16 C15 B1 125.5(2) . . ?
C17 C16 C15 121.3(3) . . ?
C17 C16 H16 119.0 . . ?
C15 C16 H16 119.8 . . ?
C18 C17 C16 120.3(3) . . ?
C18 C17 H17 119.5 . . ?
C16 C17 H17 120.2 . . ?
C19 C18 C17 119.7(2) . . ?
C19 C18 H18 119.9 . . ?
C17 C18 H18 120.4 . . ?
C18 C19 C20 119.9(3) . . ?
C18 C19 H19 119.5 . . ?
C20 C19 H19 120.7 . . ?
C19 C20 C15 122.1(3) . . ?
C19 C20 H20 118.4 . . ?
C15 C20 H20 119.4 . . ?
C26 C21 C22 116.3(2) . . ?
C26 C21 B2 120.5(2) . . ?
C22 C21 B2 123.2(2) . . ?
C23 C22 C21 121.9(2) . . ?
C23 C22 H22 118.2 . . ?
C21 C22 H22 120.0 . . ?
C24 C23 C22 120.4(2) . . ?
C24 C23 H23 119.8 . . ?
C22 C23 H23 119.9 . . ?
C23 C24 C25 119.3(2) . . ?
C23 C24 H24 119.9 . . ?
C25 C24 H24 120.8 . . ?
C24 C25 C26 120.4(2) . . ?
C24 C25 H25 120.3 . . ?
C26 C25 H25 119.3 . . ?
C25 C26 C21 121.8(2) . . ?
C25 C26 H26 118.3 . . ?
C21 C26 H26 119.8 . . ?
N1 B1 C15 124.7(2) . . ?
N1 B1 C1 108.4(2) . . ?
C15 B1 C1 126.8(2) . . ?
N2 B2 C21 124.2(2) . . ?
N2 B2 C1 107.6(2) . . ?
C21 B2 C1 127.9(2) . . ?

loop_
_geom_bond_atom_site_label_1
_geom_bond_atom_site_label_2
_geom_bond_distance
_geom_bond_site_symmetry_2
_geom_bond_publ_flag
N1 B1 1.412(3) . ?
N1 C3 1.429(3) . ?
N1 N2 1.452(3) . ?
N2 B2 1.416(3) . ?
N2 C9 1.438(3) . ?
C1 C2 1.462(4) . ?
C1 B1 1.572(4) . ?
C1 B2 1.581(4) . ?
C1 H1 1.0000 . ?
C2 H2A 0.9800 . ?
C2 H2B 0.9800 . ?
C2 H2C 0.9800 . ?
C2 H2D 0.9800 . ?
C2 H2E 0.9800 . ?
C2 H2F 0.9800 . ?
C3 C8 1.379(3) . ?
C3 C4 1.390(3) . ?
C4 C5 1.388(4) . ?
C4 H4 0.9599 . ?
C5 C6 1.384(4) . ?
C5 H5 0.9600 . ?
C6 C7 1.378(4) . ?
C6 H6 0.9599 . ?
C7 C8 1.387(3) . ?
C7 H7 0.9600 . ?
C8 H8 0.9600 . ?
C9 C14 1.385(3) . ?
C9 C10 1.387(3) . ?
C10 C11 1.387(4) . ?
C10 H10 0.9600 . ?
C11 C12 1.380(4) . ?
C11 H11 0.9600 . ?
C12 C13 1.374(5) . ?
C12 H12 0.9600 . ?
C13 C14 1.386(4) . ?
C13 H13 0.9600 . ?
C14 H14 0.9600 . ?
C15 C20 1.398(4) . ?
C15 C16 1.401(4) . ?
C15 B1 1.568(4) . ?
C16 C17 1.384(4) . ?
C16 H16 0.9600 . ?
C17 C18 1.383(4) . ?
C17 H17 0.9600 . ?
C18 C19 1.375(4) . ?
C18 H18 0.9600 . ?
C19 C20 1.381(3) . ?
C19 H19 0.9600 . ?
C20 H20 0.9600 . ?
C21 C26 1.396(3) . ?
C21 C22 1.402(3) . ?
C21 B2 1.565(4) . ?
C22 C23 1.379(3) . ?
C22 H22 0.9600 . ?
C23 C24 1.374(4) . ?
C23 H23 0.9600 . ?
C24 C25 1.378(4) . ?
C24 H24 0.9600 . ?
C25 C26 1.381(4) . ?
C25 H25 0.9600 . ?
C26 H26 0.9600 . ?

loop_
_geom_torsion_atom_site_label_1
_geom_torsion_atom_site_label_2
_geom_torsion_atom_site_label_3
_geom_torsion_atom_site_label_4
_geom_torsion
_geom_torsion_site_symmetry_1
_geom_torsion_site_symmetry_2
_geom_torsion_site_symmetry_3
_geom_torsion_site_symmetry_4
_geom_torsion_publ_flag
B1 N1 N2 B2 1.4(3) . . . . ?
C3 N1 N2 B2 167.4(2) . . . . ?
B1 N1 N2 C9 163.9(2) . . . . ?
C3 N1 N2 C9 -30.1(3) . . . . ?
B1 N1 C3 C8 -66.1(3) . . . . ?
N2 N1 C3 C8 131.0(2) . . . . ?
B1 N1 C3 C4 112.5(3) . . . . ?
N2 N1 C3 C4 -50.4(3) . . . . ?
C8 C3 C4 C5 1.7(3) . . . . ?
N1 C3 C4 C5 -176.9(2) . . . . ?
C3 C4 C5 C6 -0.5(4) . . . . ?
C4 C5 C6 C7 -0.2(4) . . . . ?
C5 C6 C7 C8 -0.2(4) . . . . ?
C4 C3 C8 C7 -2.1(3) . . . . ?
N1 C3 C8 C7 176.5(2) . . . . ?
C6 C7 C8 C3 1.4(4) . . . . ?
B2 N2 C9 C14 -65.2(3) . . . . ?
N1 N2 C9 C14 135.7(2) . . . . ?
B2 N2 C9 C10 111.9(3) . . . . ?
N1 N2 C9 C10 -47.1(3) . . . . ?
C14 C9 C10 C11 0.9(4) . . . . ?
N2 C9 C10 C11 -176.3(2) . . . . ?
C9 C10 C11 C12 0.7(4) . . . . ?
C10 C11 C12 C13 -1.1(4) . . . . ?
C11 C12 C13 C14 0.0(4) . . . . ?
C10 C9 C14 C13 -2.0(4) . . . . ?
N2 C9 C14 C13 175.2(2) . . . . ?
C12 C13 C14 C9 1.6(4) . . . . ?
C20 C15 C16 C17 -0.6(4) . . . . ?
B1 C15 C16 C17 179.9(2) . . . . ?
C15 C16 C17 C18 -1.0(4) . . . . ?
C16 C17 C18 C19 1.4(4) . . . . ?
C17 C18 C19 C20 -0.2(4) . . . . ?
C18 C19 C20 C15 -1.5(4) . . . . ?
C16 C15 C20 C19 1.9(3) . . . . ?
B1 C15 C20 C19 -178.6(2) . . . . ?
C26 C21 C22 C23 -0.4(3) . . . . ?
B2 C21 C22 C23 -178.7(2) . . . . ?
C21 C22 C23 C24 -0.8(4) . . . . ?
C22 C23 C24 C25 0.8(4) . . . . ?
C23 C24 C25 C26 0.5(4) . . . . ?
C24 C25 C26 C21 -1.7(4) . . . . ?
C22 C21 C26 C25 1.6(4) . . . . ?
B2 C21 C26 C25 -179.9(2) . . . . ?
C3 N1 B1 C15 14.1(4) . . . . ?
N2 N1 B1 C15 177.9(2) . . . . ?
C3 N1 B1 C1 -166.8(2) . . . . ?
N2 N1 B1 C1 -2.9(3) . . . . ?
C20 C15 B1 N1 136.3(3) . . . . ?
C16 C15 B1 N1 -44.2(4) . . . . ?
C20 C15 B1 C1 -42.7(4) . . . . ?
C16 C15 B1 C1 136.8(3) . . . . ?
C2 C1 B1 N1 148.3(3) . . . . ?
B2 C1 B1 N1 3.1(3) . . . . ?
C2 C1 B1 C15 -32.5(5) . . . . ?
B2 C1 B1 C15 -177.8(3) . . . . ?
C9 N2 B2 C21 15.0(4) . . . . ?
N1 N2 B2 C21 175.1(2) . . . . ?
C9 N2 B2 C1 -159.4(2) . . . . ?
N1 N2 B2 C1 0.7(3) . . . . ?
C26 C21 B2 N2 137.6(3) . . . . ?
C22 C21 B2 N2 -44.1(4) . . . . ?
C26 C21 B2 C1 -49.2(4) . . . . ?
C22 C21 B2 C1 129.1(3) . . . . ?
C2 C1 B2 N2 -145.4(3) . . . . ?
B1 C1 B2 N2 -2.3(3) . . . . ?
C2 C1 B2 C21 40.5(5) . . . . ?
B1 C1 B2 C21 -176.4(2) . . . . ?
